data_7122988
loop_
_publ_author_name
'Okuda, Jun'
'Lemmerz, Lara E.'
'Mukherjee, Debabrata'
'Spaniol, Thomas Paul'
'Laurent, Maron'
'Menard, Gabriel'
'Wong, Anthony'

_publ_section_title
;
 Cationic Magnesium Hydride [MgH]+ Stabilized by an NNNN-Type Macrocycle
;
_journal_name_full 'Chemical Communications'
_journal_paper_doi 10.1039/C9CC00490D
_journal_year 2019
_chemical_formula_sum 'C112 H168 B2 Mg O12'
_chemical_formula_weight 1752.38
_chemical_properties_physical Air-sensitive,Moisture-sensitive,Oxygen-sensitive
_space_group_crystal_system monoclinic
_space_group_IT_number 14
_space_group_name_Hall '-P 2yn'
_space_group_name_H-M_alt 'P 1 21/n 1'
_symmetry_space_group_name_Hall '-P 2yn'
_symmetry_space_group_name_H-M 'P 1 21/n 1'
_atom_sites_solution_hydrogens geom
_audit_creation_method SHELXL-2018/3
_audit_update_record
;
2019-01-18 deposited with the CCDC.    2019-02-13 downloaded from the CCDC.
;
_cell_angle_alpha 90
_cell_angle_beta 97.5641(16)
_cell_angle_gamma 90
_cell_formula_units_Z 2
_cell_length_a 16.1902(3)
_cell_length_b 17.9242(3)
_cell_length_c 18.0628(4)
_cell_measurement_reflns_used 40645
_cell_measurement_temperature 100(2)
_cell_measurement_theta_max 4.64
_cell_measurement_theta_min 70.96
_cell_volume 5196.15(17)
_computing_cell_refinement 'X-Area Recipe 1.33.0.0 (STOE, 2015)'
_computing_data_collection 'X-Area Pilatus3_SV 1.31.131.0 (STOE, 2017)'
_computing_data_reduction
;
X-Area Integrate 1.71.0.0 (STOE, 2016)
X-Area LANA 1.71.4.0 (STOE, 2017)
;
_computing_molecular_graphics 'DIAMOND (Brandenburg)'
_computing_structure_refinement 'SHELXL-2018/3 (Sheldrick, 2018)'
_computing_structure_solution 'SIR-92 (Altomare)'
_diffrn_ambient_temperature 100(2)
_diffrn_detector 'Hybrid Pixel Counting Detector'
_diffrn_detector_area_resol_mean 5.81
_diffrn_detector_type 'Dectris Pilatus 200K'
_diffrn_measured_fraction_theta_full 0.894
_diffrn_measured_fraction_theta_max 0.911
_diffrn_measurement_device_type 'STOE STADIVARI'
_diffrn_measurement_method '\w scans'
_diffrn_radiation_monochromator 'multilayer optics'
_diffrn_radiation_type CuK\a
_diffrn_radiation_wavelength 1.54178
_diffrn_reflns_av_R_equivalents 0.0139
_diffrn_reflns_av_unetI/netI 0.0174
_diffrn_reflns_Laue_measured_fraction_full 0.894
_diffrn_reflns_Laue_measured_fraction_max 0.911
_diffrn_reflns_limit_h_max 15
_diffrn_reflns_limit_h_min -19
_diffrn_reflns_limit_k_max 19
_diffrn_reflns_limit_k_min -21
_diffrn_reflns_limit_l_max 17
_diffrn_reflns_limit_l_min -20
_diffrn_reflns_number 24012
_diffrn_reflns_point_group_measured_fraction_full 0.894
_diffrn_reflns_point_group_measured_fraction_max 0.911
_diffrn_reflns_theta_full 25.000
_diffrn_reflns_theta_max 70.143
_diffrn_reflns_theta_min 4.644
_exptl_absorpt_coefficient_mu 0.597
_exptl_absorpt_correction_T_max 0.977
_exptl_absorpt_correction_T_min 0.3352
_exptl_absorpt_correction_type multi-scan
_exptl_absorpt_process_details 'STOE X-Red 32'
_exptl_crystal_colour colourless
_exptl_crystal_density_diffrn 1.120
_exptl_crystal_description block
_exptl_crystal_F_000 1916
_exptl_crystal_recrystallization_method 'Re-crystallisation from solvent: thf and hexane'
_exptl_crystal_size_max 0.310
_exptl_crystal_size_mid 0.270
_exptl_crystal_size_min 0.200
_refine_diff_density_max 0.972
_refine_diff_density_min -0.544
_refine_diff_density_rms 0.050
_refine_ls_extinction_method none
_refine_ls_goodness_of_fit_ref 1.067
_refine_ls_hydrogen_treatment constr
_refine_ls_matrix_type full
_refine_ls_number_parameters 601
_refine_ls_number_reflns 9001
_refine_ls_number_restraints 0
_refine_ls_restrained_S_all 1.067
_refine_ls_R_factor_all 0.0615
_refine_ls_R_factor_gt 0.0530
_refine_ls_shift/su_max 0.001
_refine_ls_shift/su_mean 0.000
_refine_ls_structure_factor_coef Fsqd
_refine_ls_weighting_details 'w=1/[\s^2^(Fo^2^)+(0.0835P)^2^+2.9064P] where P=(Fo^2^+2Fc^2^)/3'
_refine_ls_weighting_scheme calc
_refine_ls_wR_factor_gt 0.1458
_refine_ls_wR_factor_ref 0.1508
_reflns_Friedel_coverage 0.000
_reflns_number_gt 7587
_reflns_number_total 9001
_reflns_threshold_expression 'I > 2\s(I)'
_cod_data_source_file c9cc00490d2.cif
_cod_data_source_block 9
_cod_database_code 7122988
_shelx_shelxl_version_number 2018/3
_shelx_space_group_comment
;
The symmetry employed for this shelxl refinement is uniquely defined
by the following loop, which should always be used as a source of
symmetry information in preference to the above space-group names.
They are only intended as comments.
;
_shelx_estimated_absorpt_t_min 0.836
_shelx_estimated_absorpt_t_max 0.890

loop_
_space_group_symop_operation_xyz
'x, y, z'
'-x+1/2, y+1/2, -z+1/2'
'-x, -y, -z'
'x-1/2, -y-1/2, z-1/2'

loop_
_atom_site_label
_atom_site_type_symbol
_atom_site_fract_x
_atom_site_fract_y
_atom_site_fract_z
_atom_site_U_iso_or_equiv
_atom_site_adp_type
_atom_site_occupancy
_atom_site_site_symmetry_order
_atom_site_calc_flag
_atom_site_refinement_flags_posn
_atom_site_refinement_flags_adp
_atom_site_refinement_flags_occupancy
_atom_site_disorder_assembly
_atom_site_disorder_group
Mg1 Mg 1.000000 1.000000 1.000000 0.01701(18) Uani 1 2 d S . P . .
O1 O 1.02197(7) 0.97110(6) 0.89155(7) 0.0195(3) Uani 1 1 d . . . . .
O2 O 1.07541(7) 0.91089(7) 1.04293(7) 0.0212(3) Uani 1 1 d . . . . .
O3 O 0.89531(7) 0.93074(7) 0.99311(7) 0.0203(3) Uani 1 1 d . . . . .
C1 C 0.98308(12) 1.00399(10) 0.82148(10) 0.0231(4) Uani 1 1 d . . . . .
H1A H 1.016838 1.045971 0.806265 0.028 Uiso 1 1 calc R U . . .
H1B H 0.926369 1.022342 0.826320 0.028 Uiso 1 1 calc R U . . .
C2 C 0.97984(12) 0.94093(10) 0.76582(10) 0.0239(4) Uani 1 1 d . . . . .
H2A H 0.974764 0.959783 0.713896 0.029 Uiso 1 1 calc R U . . .
H2B H 0.933170 0.906413 0.770854 0.029 Uiso 1 1 calc R U . . .
C3 C 1.06386(13) 0.90376(11) 0.78875(11) 0.0282(4) Uani 1 1 d . . . . .
H3A H 1.063315 0.851220 0.771798 0.034 Uiso 1 1 calc R U . . .
H3B H 1.109021 0.930840 0.768157 0.034 Uiso 1 1 calc R U . . .
C4 C 1.07427(12) 0.90857(10) 0.87329(11) 0.0230(4) Uani 1 1 d . . . . .
H4A H 1.056046 0.861575 0.894949 0.028 Uiso 1 1 calc R U . . .
H4B H 1.133322 0.917684 0.893257 0.028 Uiso 1 1 calc R U . . .
C5 C 1.16645(11) 0.90950(11) 1.05735(11) 0.0250(4) Uani 1 1 d . . . . .
H5A H 1.186317 0.929002 1.107838 0.030 Uiso 1 1 calc R U . . .
H5B H 1.191043 0.939792 1.019966 0.030 Uiso 1 1 calc R U . . .
C6 C 1.18912(12) 0.82839(11) 1.05123(11) 0.0269(4) Uani 1 1 d . . . . .
H6A H 1.244474 0.817563 1.079433 0.032 Uiso 1 1 calc R U . . .
H6B H 1.188951 0.813310 0.998487 0.032 Uiso 1 1 calc R U . . .
C7 C 1.11983(13) 0.78965(12) 1.08606(13) 0.0335(5) Uani 1 1 d . . . . .
H7A H 1.110782 0.738322 1.066423 0.040 Uiso 1 1 calc R U . . .
H7B H 1.133168 0.787440 1.141105 0.040 Uiso 1 1 calc R U . . .
C8 C 1.04437(12) 0.83777(10) 1.06337(12) 0.0274(4) Uani 1 1 d . . . . .
H8A H 1.008770 0.815337 1.020334 0.033 Uiso 1 1 calc R U . . .
H8B H 1.011079 0.842895 1.105299 0.033 Uiso 1 1 calc R U . . .
C9 C 0.86103(12) 0.89135(11) 0.92504(11) 0.0257(4) Uani 1 1 d . . . . .
H9AA H 0.904563 0.860729 0.906002 0.031 Uiso 0.637(12) 1 calc R U P A 1
H9AB H 0.838720 0.927244 0.885770 0.031 Uiso 0.637(12) 1 calc R U P A 1
H9BC H 0.894041 0.846172 0.917370 0.031 Uiso 0.363(12) 1 calc R U P A 2
H9BD H 0.859556 0.924038 0.880707 0.031 Uiso 0.363(12) 1 calc R U P A 2
C10A C 0.7911(4) 0.8416(4) 0.9470(4) 0.0367(15) Uani 0.637(12) 1 d . . P A 1
H10A H 0.746316 0.834689 0.904646 0.044 Uiso 0.637(12) 1 calc R U P A 1
H10B H 0.812640 0.792164 0.964732 0.044 Uiso 0.637(12) 1 calc R U P A 1
C11A C 0.7606(3) 0.8859(3) 1.0095(2) 0.0274(11) Uani 0.637(12) 1 d . . P A 1
H11A H 0.731074 0.853653 1.041888 0.033 Uiso 0.637(12) 1 calc R U P A 1
H11B H 0.723280 0.927058 0.989639 0.033 Uiso 0.637(12) 1 calc R U P A 1
C10B C 0.7741(8) 0.8711(7) 0.9397(7) 0.037(2) Uani 0.363(12) 1 d . . P A 2
H10C H 0.752333 0.827404 0.909717 0.044 Uiso 0.363(12) 1 calc R U P A 2
H10D H 0.735144 0.913496 0.929330 0.044 Uiso 0.363(12) 1 calc R U P A 2
C11B C 0.7891(6) 0.8529(6) 1.0223(4) 0.034(2) Uani 0.363(12) 1 d . . P A 2
H11C H 0.736326 0.851661 1.044367 0.040 Uiso 0.363(12) 1 calc R U P A 2
H11D H 0.818319 0.804563 1.031562 0.040 Uiso 0.363(12) 1 calc R U P A 2
C12 C 0.84206(12) 0.91572(11) 1.05127(11) 0.0260(4) Uani 1 1 d . . . . .
H12A H 0.832128 0.961984 1.078714 0.031 Uiso 0.637(12) 1 calc R U P A 1
H12B H 0.868177 0.878266 1.087275 0.031 Uiso 0.637(12) 1 calc R U P A 1
H12C H 0.807771 0.959924 1.059549 0.031 Uiso 0.363(12) 1 calc R U P A 2
H12D H 0.876133 0.902236 1.098976 0.031 Uiso 0.363(12) 1 calc R U P A 2
B1 B 0.92320(12) 0.21220(11) 0.64869(11) 0.0179(4) Uani 1 1 d . . . . .
C13 C 0.94338(10) 0.29888(9) 0.67680(10) 0.0188(4) Uani 1 1 d . . . . .
C14 C 0.96300(11) 0.31467(10) 0.75330(10) 0.0214(4) Uani 1 1 d . . . . .
H14 H 0.967784 0.274077 0.787413 0.026 Uiso 1 1 calc R U . . .
C15 C 0.97582(11) 0.38658(10) 0.78190(11) 0.0227(4) Uani 1 1 d . . . . .
C16 C 0.96971(11) 0.44644(10) 0.73191(11) 0.0244(4) Uani 1 1 d . . . . .
H16 H 0.978795 0.495811 0.750335 0.029 Uiso 1 1 calc R U . . .
C17 C 0.95054(11) 0.43461(10) 0.65582(11) 0.0233(4) Uani 1 1 d . . . . .
C18 C 0.93722(11) 0.36139(10) 0.62980(10) 0.0204(4) Uani 1 1 d . . . . .
H18 H 0.923288 0.353727 0.577605 0.024 Uiso 1 1 calc R U . . .
C19 C 0.99314(13) 0.40013(11) 0.86472(12) 0.0304(4) Uani 1 1 d . . . . .
H19A H 0.943818 0.422125 0.882275 0.046 Uiso 1 1 calc R U . . .
H19B H 1.040397 0.434387 0.875296 0.046 Uiso 1 1 calc R U . . .
H19C H 1.006494 0.352690 0.890527 0.046 Uiso 1 1 calc R U . . .
C20 C 0.94235(15) 0.49950(11) 0.60186(13) 0.0348(5) Uani 1 1 d . . . . .
H20A H 0.893349 0.529247 0.609371 0.052 Uiso 1 1 calc R U . . .
H20B H 0.936015 0.480589 0.550522 0.052 Uiso 1 1 calc R U . . .
H20C H 0.992370 0.530709 0.610732 0.052 Uiso 1 1 calc R U . . .
C21 C 0.84702(10) 0.18016(10) 0.69275(9) 0.0187(4) Uani 1 1 d . . . . .
C22 C 0.83111(11) 0.10403(10) 0.70214(10) 0.0207(4) Uani 1 1 d . . . . .
H22 H 0.868940 0.068749 0.686340 0.025 Uiso 1 1 calc R U . . .
C23 C 0.76233(11) 0.07751(11) 0.73360(10) 0.0246(4) Uani 1 1 d . . . . .
C24 C 0.70694(11) 0.12911(12) 0.75761(11) 0.0272(4) Uani 1 1 d . . . . .
H24 H 0.660119 0.111997 0.779406 0.033 Uiso 1 1 calc R U . . .
C25 C 0.71959(11) 0.20502(11) 0.74995(11) 0.0259(4) Uani 1 1 d . . . . .
C26 C 0.78891(11) 0.22901(10) 0.71771(10) 0.0214(4) Uani 1 1 d . . . . .
H26 H 0.797075 0.281128 0.712448 0.026 Uiso 1 1 calc R U . . .
C27 C 0.74655(13) -0.00509(12) 0.74087(13) 0.0343(5) Uani 1 1 d . . . . .
H27A H 0.698617 -0.019752 0.704922 0.051 Uiso 1 1 calc R U . . .
H27B H 0.734931 -0.016057 0.791639 0.051 Uiso 1 1 calc R U . . .
H27C H 0.795887 -0.033029 0.730768 0.051 Uiso 1 1 calc R U . . .
C28 C 0.65993(13) 0.26140(13) 0.77538(13) 0.0381(5) Uani 1 1 d . . . . .
H28A H 0.687167 0.310268 0.781142 0.057 Uiso 1 1 calc R U . . .
H28B H 0.643638 0.245647 0.823353 0.057 Uiso 1 1 calc R U . . .
H28C H 0.610269 0.264869 0.738134 0.057 Uiso 1 1 calc R U . . .
C29 C 0.89206(11) 0.20957(9) 0.55828(10) 0.0184(4) Uani 1 1 d . . . . .
C30 C 0.81444(11) 0.18326(10) 0.52577(10) 0.0213(4) Uani 1 1 d . . . . .
H30 H 0.776690 0.165197 0.557640 0.026 Uiso 1 1 calc R U . . .
C31 C 0.78965(12) 0.18220(11) 0.44891(11) 0.0254(4) Uani 1 1 d . . . . .
C32 C 0.84387(12) 0.20983(10) 0.40181(10) 0.0248(4) Uani 1 1 d . . . . .
H32 H 0.827150 0.210851 0.349397 0.030 Uiso 1 1 calc R U . . .
C33 C 0.92221(12) 0.23590(10) 0.43085(11) 0.0244(4) Uani 1 1 d . . . . .
C34 C 0.94535(11) 0.23441(10) 0.50754(10) 0.0223(4) Uani 1 1 d . . . . .
H34 H 0.999694 0.250908 0.526836 0.027 Uiso 1 1 calc R U . . .
C35 C 0.70570(14) 0.15142(16) 0.41699(13) 0.0435(6) Uani 1 1 d . . . . .
H35A H 0.678131 0.130192 0.457322 0.065 Uiso 1 1 calc R U . . .
H35B H 0.713171 0.112450 0.380399 0.065 Uiso 1 1 calc R U . . .
H35C H 0.671288 0.191630 0.392517 0.065 Uiso 1 1 calc R U . . .
C36 C 0.98153(15) 0.26390(15) 0.37918(12) 0.0411(5) Uani 1 1 d . . . . .
H36A H 1.026002 0.293015 0.407832 0.062 Uiso 1 1 calc R U . . .
H36B H 0.951208 0.295495 0.340465 0.062 Uiso 1 1 calc R U . . .
H36C H 1.005882 0.221359 0.355719 0.062 Uiso 1 1 calc R U . . .
C37 C 1.00693(10) 0.15870(9) 0.66444(10) 0.0182(3) Uani 1 1 d . . . . .
C38 C 1.07965(11) 0.17749(10) 0.71150(10) 0.0215(4) Uani 1 1 d . . . . .
H38 H 1.080624 0.223036 0.738494 0.026 Uiso 1 1 calc R U . . .
C39 C 1.15096(11) 0.13265(10) 0.72081(11) 0.0254(4) Uani 1 1 d . . . . .
C40 C 1.14945(12) 0.06506(10) 0.68316(11) 0.0260(4) Uani 1 1 d . . . . .
H40 H 1.197192 0.033735 0.689509 0.031 Uiso 1 1 calc R U . . .
C41 C 1.07862(12) 0.04273(10) 0.63615(10) 0.0238(4) Uani 1 1 d . . . . .
C42 C 1.00952(11) 0.09003(10) 0.62688(10) 0.0205(4) Uani 1 1 d . . . . .
H42 H 0.961955 0.075200 0.593639 0.025 Uiso 1 1 calc R U . . .
C43 C 1.22953(13) 0.15972(13) 0.76772(14) 0.0378(5) Uani 1 1 d . . . . .
H43A H 1.262632 0.116736 0.787730 0.057 Uiso 1 1 calc R U . . .
H43B H 1.214712 0.190153 0.809076 0.057 Uiso 1 1 calc R U . . .
H43C H 1.262148 0.189792 0.736743 0.057 Uiso 1 1 calc R U . . .
C44 C 1.07758(15) -0.03094(12) 0.59544(12) 0.0343(5) Uani 1 1 d . . . . .
H44A H 1.053265 -0.069395 0.624521 0.052 Uiso 1 1 calc R U . . .
H44B H 1.134679 -0.045078 0.589020 0.052 Uiso 1 1 calc R U . . .
H44C H 1.044122 -0.026158 0.546352 0.052 Uiso 1 1 calc R U . . .
O4 O 0.30404(9) 0.94757(8) 0.92180(9) 0.0366(4) Uani 1 1 d . . . . .
C45 C 0.30605(14) 0.95624(13) 0.84348(13) 0.0390(5) Uani 1 1 d . . . . .
H45A H 0.354125 0.987465 0.834354 0.047 Uiso 1 1 calc R U . . .
H45B H 0.254303 0.980536 0.819804 0.047 Uiso 1 1 calc R U . . .
C46 C 0.31401(15) 0.87779(14) 0.81119(13) 0.0404(5) Uani 1 1 d . . . . .
H46A H 0.263073 0.863921 0.777495 0.048 Uiso 1 1 calc R U . . .
H46B H 0.362591 0.874575 0.783294 0.048 Uiso 1 1 calc R U . . .
C47 C 0.32582(15) 0.82772(13) 0.88029(13) 0.0392(5) Uani 1 1 d . . . . .
H47A H 0.273212 0.802326 0.887658 0.047 Uiso 1 1 calc R U . . .
H47B H 0.369517 0.789768 0.876618 0.047 Uiso 1 1 calc R U . . .
C48 C 0.35208(13) 0.88238(11) 0.94235(12) 0.0308(4) Uani 1 1 d . . . . .
H48A H 0.339717 0.862648 0.990887 0.037 Uiso 1 1 calc R U . . .
H48B H 0.412437 0.893220 0.945985 0.037 Uiso 1 1 calc R U . . .
O5 O 0.99118(12) 0.73918(9) 0.89208(11) 0.0507(4) Uani 1 1 d . . . . .
C49 C 0.93640(18) 0.68609(13) 0.91855(15) 0.0481(6) Uani 1 1 d . . . . .
H49A H 0.878899 0.693147 0.893199 0.058 Uiso 1 1 calc R U . . .
H49B H 0.936099 0.691858 0.973021 0.058 Uiso 1 1 calc R U . . .
C50 C 0.9689(2) 0.60893(14) 0.90095(19) 0.0634(8) Uani 1 1 d . . . . .
H50A H 0.997011 0.584542 0.946635 0.076 Uiso 1 1 calc R U . . .
H50B H 0.923083 0.576460 0.878014 0.076 Uiso 1 1 calc R U . . .
C51 C 1.0306(2) 0.62531(15) 0.84591(19) 0.0617(8) Uani 1 1 d . . . . .
H51A H 1.076736 0.588613 0.850875 0.074 Uiso 1 1 calc R U . . .
H51B H 1.002730 0.625169 0.793742 0.074 Uiso 1 1 calc R U . . .
C52 C 1.06127(18) 0.70137(14) 0.86913(17) 0.0514(6) Uani 1 1 d . . . . .
H52A H 1.107322 0.698300 0.910894 0.062 Uiso 1 1 calc R U . . .
H52B H 1.081497 0.727825 0.826882 0.062 Uiso 1 1 calc R U . . .
O6 O 0.2331(2) 0.65623(19) -0.0048(2) 0.1211(12) Uani 1 1 d . . . . .
C53 C 0.3211(2) 0.6587(2) 0.0028(2) 0.0761(10) Uani 1 1 d . . . . .
H53A H 0.342528 0.705288 0.027767 0.091 Uiso 1 1 calc R U . . .
H53B H 0.341273 0.655234 -0.046529 0.091 Uiso 1 1 calc R U . . .
C54 C 0.3466(3) 0.5935(2) 0.0488(2) 0.1032(17) Uani 1 1 d . . . . .
H54A H 0.354809 0.607203 0.102340 0.124 Uiso 1 1 calc R U . . .
H54B H 0.399418 0.572895 0.035514 0.124 Uiso 1 1 calc R U . . .
C55 C 0.2790(3) 0.5383(3) 0.0337(3) 0.0987(14) Uani 1 1 d . . . . .
H55A H 0.275054 0.505085 0.076863 0.118 Uiso 1 1 calc R U . . .
H55B H 0.283917 0.508123 -0.011456 0.118 Uiso 1 1 calc R U . . .
C56 C 0.2065(3) 0.5946(4) 0.0213(5) 0.162(3) Uani 1 1 d . . . . .
H56A H 0.160638 0.573789 -0.014409 0.194 Uiso 1 1 calc R U . . .
H56B H 0.184824 0.604294 0.069159 0.194 Uiso 1 1 calc R U . . .

loop_
_atom_site_aniso_label
_atom_site_aniso_U_11
_atom_site_aniso_U_22
_atom_site_aniso_U_33
_atom_site_aniso_U_23
_atom_site_aniso_U_13
_atom_site_aniso_U_12
Mg1 0.0169(4) 0.0158(4) 0.0182(4) -0.0010(3) 0.0019(3) -0.0011(3)
O1 0.0220(6) 0.0183(6) 0.0181(6) -0.0005(5) 0.0022(5) 0.0016(5)
O2 0.0201(6) 0.0188(6) 0.0245(7) 0.0005(5) 0.0024(5) -0.0004(5)
O3 0.0204(6) 0.0209(6) 0.0196(6) -0.0022(5) 0.0029(5) -0.0044(5)
C1 0.0277(9) 0.0222(9) 0.0187(9) 0.0025(7) 0.0009(7) 0.0012(7)
C2 0.0275(9) 0.0253(9) 0.0191(9) -0.0009(7) 0.0032(7) -0.0027(7)
C3 0.0340(10) 0.0277(10) 0.0236(10) -0.0014(8) 0.0064(8) 0.0056(8)
C4 0.0246(9) 0.0204(9) 0.0243(10) -0.0018(7) 0.0040(7) 0.0049(7)
C5 0.0194(9) 0.0277(10) 0.0271(10) -0.0012(8) 0.0000(7) 0.0020(7)
C6 0.0280(10) 0.0278(10) 0.0256(10) 0.0028(8) 0.0062(8) 0.0067(8)
C7 0.0342(11) 0.0304(11) 0.0371(12) 0.0128(9) 0.0092(9) 0.0073(8)
C8 0.0289(10) 0.0180(9) 0.0354(11) 0.0026(8) 0.0044(8) -0.0017(7)
C9 0.0260(9) 0.0279(10) 0.0228(10) -0.0059(8) 0.0018(8) -0.0075(7)
C10A 0.033(3) 0.038(3) 0.042(3) -0.016(3) 0.016(2) -0.020(2)
C11A 0.0207(18) 0.026(2) 0.036(2) -0.0049(16) 0.0059(15) -0.0042(16)
C10B 0.033(5) 0.040(6) 0.037(4) -0.004(5) 0.000(4) -0.020(4)
C11B 0.035(4) 0.030(4) 0.038(4) -0.004(3) 0.012(3) -0.018(4)
C12 0.0238(9) 0.0310(10) 0.0244(10) -0.0007(8) 0.0079(8) -0.0061(7)
B1 0.0188(9) 0.0165(9) 0.0188(10) 0.0003(7) 0.0039(7) 0.0005(7)
C13 0.0160(8) 0.0191(8) 0.0219(9) -0.0006(7) 0.0043(7) 0.0011(6)
C14 0.0209(8) 0.0200(9) 0.0236(10) 0.0014(7) 0.0042(7) 0.0014(7)
C15 0.0185(8) 0.0240(9) 0.0256(10) -0.0046(7) 0.0033(7) 0.0014(7)
C16 0.0222(9) 0.0171(8) 0.0342(11) -0.0053(7) 0.0049(8) 0.0005(7)
C17 0.0222(9) 0.0194(9) 0.0291(11) 0.0022(7) 0.0059(7) 0.0025(7)
C18 0.0196(8) 0.0211(9) 0.0210(9) 0.0011(7) 0.0044(7) 0.0015(7)
C19 0.0330(10) 0.0289(10) 0.0280(11) -0.0068(8) -0.0008(8) 0.0026(8)
C20 0.0462(12) 0.0206(10) 0.0379(12) 0.0051(8) 0.0067(10) 0.0020(8)
C21 0.0181(8) 0.0234(9) 0.0138(9) 0.0015(7) -0.0001(6) 0.0007(6)
C22 0.0188(8) 0.0240(9) 0.0189(9) 0.0021(7) 0.0013(7) 0.0017(7)
C23 0.0209(9) 0.0305(10) 0.0213(10) 0.0079(8) -0.0015(7) -0.0026(7)
C24 0.0170(8) 0.0420(11) 0.0229(10) 0.0087(8) 0.0040(7) -0.0014(8)
C25 0.0203(9) 0.0379(11) 0.0197(9) 0.0020(8) 0.0032(7) 0.0060(8)
C26 0.0215(8) 0.0234(9) 0.0191(9) 0.0015(7) 0.0016(7) 0.0021(7)
C27 0.0265(10) 0.0333(11) 0.0425(13) 0.0131(9) 0.0025(9) -0.0061(8)
C28 0.0283(10) 0.0474(13) 0.0413(13) 0.0006(10) 0.0145(9) 0.0101(9)
C29 0.0210(8) 0.0143(8) 0.0204(9) -0.0002(6) 0.0037(7) 0.0043(6)
C30 0.0211(9) 0.0203(8) 0.0227(10) 0.0003(7) 0.0038(7) 0.0022(7)
C31 0.0230(9) 0.0279(10) 0.0243(10) -0.0037(8) -0.0011(7) 0.0051(7)
C32 0.0308(10) 0.0264(9) 0.0166(9) -0.0006(7) 0.0012(7) 0.0095(7)
C33 0.0299(10) 0.0221(9) 0.0224(10) 0.0006(7) 0.0084(8) 0.0044(7)
C34 0.0221(9) 0.0224(9) 0.0225(10) -0.0019(7) 0.0036(7) 0.0005(7)
C35 0.0294(11) 0.0699(17) 0.0295(12) -0.0061(11) -0.0029(9) -0.0086(11)
C36 0.0428(13) 0.0570(15) 0.0255(11) 0.0007(10) 0.0123(10) -0.0080(11)
C37 0.0196(8) 0.0184(8) 0.0174(9) 0.0039(6) 0.0059(7) -0.0002(6)
C38 0.0233(9) 0.0180(8) 0.0231(9) 0.0027(7) 0.0031(7) -0.0018(7)
C39 0.0214(9) 0.0253(9) 0.0288(10) 0.0083(8) 0.0012(8) -0.0006(7)
C40 0.0223(9) 0.0269(10) 0.0300(11) 0.0093(8) 0.0072(8) 0.0077(7)
C41 0.0308(10) 0.0211(9) 0.0212(9) 0.0040(7) 0.0103(8) 0.0051(7)
C42 0.0220(8) 0.0219(9) 0.0181(9) 0.0012(7) 0.0041(7) 0.0003(7)
C43 0.0244(10) 0.0360(11) 0.0498(14) 0.0073(10) -0.0067(9) -0.0005(8)
C44 0.0470(12) 0.0289(11) 0.0279(11) -0.0020(8) 0.0079(9) 0.0141(9)
O4 0.0393(8) 0.0345(8) 0.0367(9) -0.0052(6) 0.0078(7) 0.0088(6)
C45 0.0332(11) 0.0434(13) 0.0408(13) 0.0077(10) 0.0064(9) 0.0032(9)
C46 0.0352(11) 0.0552(14) 0.0315(12) -0.0081(10) 0.0069(9) 0.0010(10)
C47 0.0440(13) 0.0365(12) 0.0390(13) -0.0085(10) 0.0123(10) 0.0014(9)
C48 0.0272(10) 0.0332(11) 0.0330(11) -0.0014(8) 0.0078(8) 0.0035(8)
O5 0.0613(11) 0.0252(8) 0.0658(12) -0.0043(7) 0.0090(9) 0.0007(7)
C49 0.0643(16) 0.0321(12) 0.0446(14) 0.0006(10) -0.0048(12) -0.0087(11)
C50 0.081(2) 0.0262(12) 0.076(2) 0.0027(12) -0.0164(17) -0.0038(12)
C51 0.076(2) 0.0336(13) 0.071(2) -0.0125(13) -0.0048(16) 0.0033(13)
C52 0.0640(17) 0.0327(12) 0.0559(16) -0.0021(11) 0.0015(13) 0.0068(11)
O6 0.097(2) 0.094(2) 0.162(3) 0.027(2) -0.022(2) 0.0246(18)
C53 0.071(2) 0.090(3) 0.068(2) -0.0263(19) 0.0151(17) 0.0025(18)
C54 0.109(3) 0.091(3) 0.093(3) -0.041(2) -0.051(2) 0.057(3)
C55 0.118(4) 0.098(3) 0.080(3) 0.011(2) 0.013(3) 0.039(3)
C56 0.079(3) 0.159(6) 0.253(9) 0.042(6) 0.046(4) -0.036(4)

loop_
_atom_type_symbol
_atom_type_description
_atom_type_scat_dispersion_real
_atom_type_scat_dispersion_imag
_atom_type_scat_source
C C 0.0181 0.0091 'International Tables Vol C Tables 4.2.6.8 and 6.1.1.4'
H H 0.0000 0.0000 'International Tables Vol C Tables 4.2.6.8 and 6.1.1.4'
B B 0.0090 0.0039 'International Tables Vol C Tables 4.2.6.8 and 6.1.1.4'
Mg Mg 0.1719 0.1771 'International Tables Vol C Tables 4.2.6.8 and 6.1.1.4'
O O 0.0492 0.0322 'International Tables Vol C Tables 4.2.6.8 and 6.1.1.4'

loop_
_geom_angle_atom_site_label_1
_geom_angle_atom_site_label_2
_geom_angle_atom_site_label_3
_geom_angle
_geom_angle_site_symmetry_1
_geom_angle_site_symmetry_3
O3 Mg1 O3 180.0 3_777 .
O3 Mg1 O2 90.13(5) 3_777 .
O3 Mg1 O2 89.87(5) . .
O3 Mg1 O2 89.87(5) 3_777 3_777
O3 Mg1 O2 90.13(5) . 3_777
O2 Mg1 O2 180.0 . 3_777
O3 Mg1 O1 91.92(5) 3_777 3_777
O3 Mg1 O1 88.08(5) . 3_777
O2 Mg1 O1 90.27(5) . 3_777
O2 Mg1 O1 89.73(5) 3_777 3_777
O3 Mg1 O1 88.08(5) 3_777 .
O3 Mg1 O1 91.92(5) . .
O2 Mg1 O1 89.73(5) . .
O2 Mg1 O1 90.27(5) 3_777 .
O1 Mg1 O1 180.00(6) 3_777 .
C1 O1 C4 107.98(13) . .
C1 O1 Mg1 126.97(10) . .
C4 O1 Mg1 124.82(10) . .
C5 O2 C8 108.08(13) . .
C5 O2 Mg1 127.08(10) . .
C8 O2 Mg1 124.84(10) . .
C9 O3 C12 108.62(13) . .
C9 O3 Mg1 123.47(10) . .
C12 O3 Mg1 127.85(11) . .
O1 C1 C2 104.37(14) . .
O1 C1 H1A 110.9 . .
C2 C1 H1A 110.9 . .
O1 C1 H1B 110.9 . .
C2 C1 H1B 110.9 . .
H1A C1 H1B 108.9 . .
C1 C2 C3 101.24(15) . .
C1 C2 H2A 111.5 . .
C3 C2 H2A 111.5 . .
C1 C2 H2B 111.5 . .
C3 C2 H2B 111.5 . .
H2A C2 H2B 109.3 . .
C4 C3 C2 103.06(15) . .
C4 C3 H3A 111.2 . .
C2 C3 H3A 111.2 . .
C4 C3 H3B 111.2 . .
C2 C3 H3B 111.2 . .
H3A C3 H3B 109.1 . .
O1 C4 C3 106.19(14) . .
O1 C4 H4A 110.5 . .
C3 C4 H4A 110.5 . .
O1 C4 H4B 110.5 . .
C3 C4 H4B 110.5 . .
H4A C4 H4B 108.7 . .
O2 C5 C6 104.64(15) . .
O2 C5 H5A 110.8 . .
C6 C5 H5A 110.8 . .
O2 C5 H5B 110.8 . .
C6 C5 H5B 110.8 . .
H5A C5 H5B 108.9 . .
C5 C6 C7 102.11(15) . .
C5 C6 H6A 111.3 . .
C7 C6 H6A 111.3 . .
C5 C6 H6B 111.3 . .
C7 C6 H6B 111.3 . .
H6A C6 H6B 109.2 . .
C8 C7 C6 103.96(15) . .
C8 C7 H7A 111.0 . .
C6 C7 H7A 111.0 . .
C8 C7 H7B 111.0 . .
C6 C7 H7B 111.0 . .
H7A C7 H7B 109.0 . .
O2 C8 C7 106.69(15) . .
O2 C8 H8A 110.4 . .
C7 C8 H8A 110.4 . .
O2 C8 H8B 110.4 . .
C7 C8 H8B 110.4 . .
H8A C8 H8B 108.6 . .
O3 C9 C10B 103.2(5) . .
O3 C9 C10A 105.9(3) . .
O3 C9 H9AA 110.5 . .
C10A C9 H9AA 110.5 . .
O3 C9 H9AB 110.5 . .
C10A C9 H9AB 110.5 . .
H9AA C9 H9AB 108.7 . .
O3 C9 H9BC 111.1 . .
C10B C9 H9BC 111.1 . .
O3 C9 H9BD 111.1 . .
C10B C9 H9BD 111.1 . .
H9BC C9 H9BD 109.1 . .
C11A C10A C9 102.2(4) . .
C11A C10A H10A 111.3 . .
C9 C10A H10A 111.3 . .
C11A C10A H10B 111.3 . .
C9 C10A H10B 111.3 . .
H10A C10A H10B 109.2 . .
C10A C11A C12 101.9(4) . .
C10A C11A H11A 111.4 . .
C12 C11A H11A 111.4 . .
C10A C11A H11B 111.4 . .
C12 C11A H11B 111.4 . .
H11A C11A H11B 109.2 . .
C9 C10B C11B 101.1(8) . .
C9 C10B H10C 111.6 . .
C11B C10B H10C 111.6 . .
C9 C10B H10D 111.6 . .
C11B C10B H10D 111.6 . .
H10C C10B H10D 109.4 . .
C12 C11B C10B 101.3(7) . .
C12 C11B H11C 111.5 . .
C10B C11B H11C 111.5 . .
C12 C11B H11D 111.5 . .
C10B C11B H11D 111.5 . .
H11C C11B H11D 109.3 . .
O3 C12 C11B 104.8(3) . .
O3 C12 C11A 105.09(19) . .
O3 C12 H12A 110.7 . .
C11A C12 H12A 110.7 . .
O3 C12 H12B 110.7 . .
C11A C12 H12B 110.7 . .
H12A C12 H12B 108.8 . .
O3 C12 H12C 110.8 . .
C11B C12 H12C 110.8 . .
O3 C12 H12D 110.8 . .
C11B C12 H12D 110.8 . .
H12C C12 H12D 108.9 . .
C29 B1 C13 110.74(14) . .
C29 B1 C37 106.93(13) . .
C13 B1 C37 111.56(14) . .
C29 B1 C21 108.47(14) . .
C13 B1 C21 107.92(14) . .
C37 B1 C21 111.19(14) . .
C18 C13 C14 115.06(16) . .
C18 C13 B1 124.73(16) . .
C14 C13 B1 120.07(15) . .
C15 C14 C13 123.64(17) . .
C15 C14 H14 118.2 . .
C13 C14 H14 118.2 . .
C14 C15 C16 118.43(17) . .
C14 C15 C19 121.12(17) . .
C16 C15 C19 120.43(17) . .
C17 C16 C15 120.74(17) . .
C17 C16 H16 119.6 . .
C15 C16 H16 119.6 . .
C16 C17 C18 118.74(17) . .
C16 C17 C20 120.73(17) . .
C18 C17 C20 120.51(17) . .
C17 C18 C13 123.38(17) . .
C17 C18 H18 118.3 . .
C13 C18 H18 118.3 . .
C15 C19 H19A 109.5 . .
C15 C19 H19B 109.5 . .
H19A C19 H19B 109.5 . .
C15 C19 H19C 109.5 . .
H19A C19 H19C 109.5 . .
H19B C19 H19C 109.5 . .
C17 C20 H20A 109.5 . .
C17 C20 H20B 109.5 . .
H20A C20 H20B 109.5 . .
C17 C20 H20C 109.5 . .
H20A C20 H20C 109.5 . .
H20B C20 H20C 109.5 . .
C26 C21 C22 115.27(16) . .
C26 C21 B1 120.76(15) . .
C22 C21 B1 123.75(15) . .
C23 C22 C21 123.25(17) . .
C23 C22 H22 118.4 . .
C21 C22 H22 118.4 . .
C24 C23 C22 118.64(17) . .
C24 C23 C27 119.95(17) . .
C22 C23 C27 121.40(18) . .
C25 C24 C23 120.67(17) . .
C25 C24 H24 119.7 . .
C23 C24 H24 119.7 . .
C24 C25 C26 118.73(17) . .
C24 C25 C28 121.18(17) . .
C26 C25 C28 120.09(18) . .
C25 C26 C21 123.43(17) . .
C25 C26 H26 118.3 . .
C21 C26 H26 118.3 . .
C23 C27 H27A 109.5 . .
C23 C27 H27B 109.5 . .
H27A C27 H27B 109.5 . .
C23 C27 H27C 109.5 . .
H27A C27 H27C 109.5 . .
H27B C27 H27C 109.5 . .
C25 C28 H28A 109.5 . .
C25 C28 H28B 109.5 . .
H28A C28 H28B 109.5 . .
C25 C28 H28C 109.5 . .
H28A C28 H28C 109.5 . .
H28B C28 H28C 109.5 . .
C30 C29 C34 115.25(16) . .
C30 C29 B1 124.62(15) . .
C34 C29 B1 120.13(15) . .
C31 C30 C29 123.26(17) . .
C31 C30 H30 118.4 . .
C29 C30 H30 118.4 . .
C32 C31 C30 118.82(17) . .
C32 C31 C35 120.36(18) . .
C30 C31 C35 120.82(18) . .
C33 C32 C31 120.49(17) . .
C33 C32 H32 119.8 . .
C31 C32 H32 119.8 . .
C34 C33 C32 118.96(17) . .
C34 C33 C36 120.90(18) . .
C32 C33 C36 120.14(18) . .
C33 C34 C29 123.16(17) . .
C33 C34 H34 118.4 . .
C29 C34 H34 118.4 . .
C31 C35 H35A 109.5 . .
C31 C35 H35B 109.5 . .
H35A C35 H35B 109.5 . .
C31 C35 H35C 109.5 . .
H35A C35 H35C 109.5 . .
H35B C35 H35C 109.5 . .
C33 C36 H36A 109.5 . .
C33 C36 H36B 109.5 . .
H36A C36 H36B 109.5 . .
C33 C36 H36C 109.5 . .
H36A C36 H36C 109.5 . .
H36B C36 H36C 109.5 . .
C38 C37 C42 115.26(16) . .
C38 C37 B1 124.74(15) . .
C42 C37 B1 119.96(15) . .
C39 C38 C37 123.37(17) . .
C39 C38 H38 118.3 . .
C37 C38 H38 118.3 . .
C40 C39 C38 118.79(18) . .
C40 C39 C43 120.90(17) . .
C38 C39 C43 120.21(18) . .
C39 C40 C41 120.63(17) . .
C39 C40 H40 119.7 . .
C41 C40 H40 119.7 . .
C40 C41 C42 118.75(17) . .
C40 C41 C44 120.24(17) . .
C42 C41 C44 121.01(18) . .
C41 C42 C37 123.17(17) . .
C41 C42 H42 118.4 . .
C37 C42 H42 118.4 . .
C39 C43 H43A 109.5 . .
C39 C43 H43B 109.5 . .
H43A C43 H43B 109.5 . .
C39 C43 H43C 109.5 . .
H43A C43 H43C 109.5 . .
H43B C43 H43C 109.5 . .
C41 C44 H44A 109.5 . .
C41 C44 H44B 109.5 . .
H44A C44 H44B 109.5 . .
C41 C44 H44C 109.5 . .
H44A C44 H44C 109.5 . .
H44B C44 H44C 109.5 . .
C48 O4 C45 105.32(15) . .
O4 C45 C46 106.92(18) . .
O4 C45 H45A 110.3 . .
C46 C45 H45A 110.3 . .
O4 C45 H45B 110.3 . .
C46 C45 H45B 110.3 . .
H45A C45 H45B 108.6 . .
C47 C46 C45 103.61(18) . .
C47 C46 H46A 111.0 . .
C45 C46 H46A 111.0 . .
C47 C46 H46B 111.0 . .
C45 C46 H46B 111.0 . .
H46A C46 H46B 109.0 . .
C48 C47 C46 102.61(18) . .
C48 C47 H47A 111.2 . .
C46 C47 H47A 111.2 . .
C48 C47 H47B 111.2 . .
C46 C47 H47B 111.2 . .
H47A C47 H47B 109.2 . .
O4 C48 C47 104.38(18) . .
O4 C48 H48A 110.9 . .
C47 C48 H48A 110.9 . .
O4 C48 H48B 110.9 . .
C47 C48 H48B 110.9 . .
H48A C48 H48B 108.9 . .
C49 O5 C52 109.49(19) . .
O5 C49 C50 106.7(2) . .
O5 C49 H49A 110.4 . .
C50 C49 H49A 110.4 . .
O5 C49 H49B 110.4 . .
C50 C49 H49B 110.4 . .
H49A C49 H49B 108.6 . .
C51 C50 C49 103.5(2) . .
C51 C50 H50A 111.1 . .
C49 C50 H50A 111.1 . .
C51 C50 H50B 111.1 . .
C49 C50 H50B 111.1 . .
H50A C50 H50B 109.0 . .
C52 C51 C50 102.4(2) . .
C52 C51 H51A 111.3 . .
C50 C51 H51A 111.3 . .
C52 C51 H51B 111.3 . .
C50 C51 H51B 111.3 . .
H51A C51 H51B 109.2 . .
O5 C52 C51 105.5(2) . .
O5 C52 H52A 110.6 . .
C51 C52 H52A 110.6 . .
O5 C52 H52B 110.6 . .
C51 C52 H52B 110.6 . .
H52A C52 H52B 108.8 . .
C56 O6 C53 111.7(4) . .
O6 C53 C54 103.6(3) . .
O6 C53 H53A 111.0 . .
C54 C53 H53A 111.0 . .
O6 C53 H53B 111.0 . .
C54 C53 H53B 111.0 . .
H53A C53 H53B 109.0 . .
C53 C54 C55 106.5(3) . .
C53 C54 H54A 110.4 . .
C55 C54 H54A 110.4 . .
C53 C54 H54B 110.4 . .
C55 C54 H54B 110.4 . .
H54A C54 H54B 108.6 . .
C54 C55 C56 96.9(4) . .
C54 C55 H55A 112.4 . .
C56 C55 H55A 112.4 . .
C54 C55 H55B 112.4 . .
C56 C55 H55B 112.4 . .
H55A C55 H55B 109.9 . .
O6 C56 C55 109.1(4) . .
O6 C56 H56A 109.9 . .
C55 C56 H56A 109.9 . .
O6 C56 H56B 109.9 . .
C55 C56 H56B 109.9 . .
H56A C56 H56B 108.3 . .

loop_
_geom_bond_atom_site_label_1
_geom_bond_atom_site_label_2
_geom_bond_distance
_geom_bond_site_symmetry_2
Mg1 O3 2.0914(12) 3_777
Mg1 O3 2.0914(12) .
Mg1 O2 2.0962(12) .
Mg1 O2 2.0962(12) 3_777
Mg1 O1 2.1012(12) 3_777
Mg1 O1 2.1013(12) .
O1 C1 1.462(2) .
O1 C4 1.468(2) .
O2 C5 1.463(2) .
O2 C8 1.468(2) .
O3 C9 1.462(2) .
O3 C12 1.469(2) .
C1 C2 1.509(3) .
C1 H1A 0.9900 .
C1 H1B 0.9900 .
C2 C3 1.522(3) .
C2 H2A 0.9900 .
C2 H2B 0.9900 .
C3 C4 1.517(3) .
C3 H3A 0.9900 .
C3 H3B 0.9900 .
C4 H4A 0.9900 .
C4 H4B 0.9900 .
C5 C6 1.507(3) .
C5 H5A 0.9900 .
C5 H5B 0.9900 .
C6 C7 1.524(3) .
C6 H6A 0.9900 .
C6 H6B 0.9900 .
C7 C8 1.508(3) .
C7 H7A 0.9900 .
C7 H7B 0.9900 .
C8 H8A 0.9900 .
C8 H8B 0.9900 .
C9 C10B 1.510(12) .
C9 C10A 1.534(7) .
C9 H9AA 0.9900 .
C9 H9AB 0.9900 .
C9 H9BC 0.9900 .
C9 H9BD 0.9900 .
C10A C11A 1.515(8) .
C10A H10A 0.9900 .
C10A H10B 0.9900 .
C11A C12 1.527(4) .
C11A H11A 0.9900 .
C11A H11B 0.9900 .
C10B C11B 1.515(16) .
C10B H10C 0.9900 .
C10B H10D 0.9900 .
C11B C12 1.470(6) .
C11B H11C 0.9900 .
C11B H11D 0.9900 .
C12 H12A 0.9900 .
C12 H12B 0.9900 .
C12 H12C 0.9900 .
C12 H12D 0.9900 .
B1 C29 1.645(3) .
B1 C13 1.654(3) .
B1 C37 1.654(2) .
B1 C21 1.656(2) .
C13 C18 1.401(2) .
C13 C14 1.405(3) .
C14 C15 1.394(3) .
C14 H14 0.9500 .
C15 C16 1.397(3) .
C15 C19 1.505(3) .
C16 C17 1.385(3) .
C16 H16 0.9500 .
C17 C18 1.401(3) .
C17 C20 1.512(3) .
C18 H18 0.9500 .
C19 H19A 0.9800 .
C19 H19B 0.9800 .
C19 H19C 0.9800 .
C20 H20A 0.9800 .
C20 H20B 0.9800 .
C20 H20C 0.9800 .
C21 C26 1.402(2) .
C21 C22 1.403(3) .
C22 C23 1.398(2) .
C22 H22 0.9500 .
C23 C24 1.396(3) .
C23 C27 1.511(3) .
C24 C25 1.386(3) .
C24 H24 0.9500 .
C25 C26 1.398(3) .
C25 C28 1.511(3) .
C26 H26 0.9500 .
C27 H27A 0.9800 .
C27 H27B 0.9800 .
C27 H27C 0.9800 .
C28 H28A 0.9800 .
C28 H28B 0.9800 .
C28 H28C 0.9800 .
C29 C30 1.397(3) .
C29 C34 1.411(2) .
C30 C31 1.394(3) .
C30 H30 0.9500 .
C31 C32 1.391(3) .
C31 C35 1.509(3) .
C32 C33 1.388(3) .
C32 H32 0.9500 .
C33 C34 1.387(3) .
C33 C36 1.510(3) .
C34 H34 0.9500 .
C35 H35A 0.9800 .
C35 H35B 0.9800 .
C35 H35C 0.9800 .
C36 H36A 0.9800 .
C36 H36B 0.9800 .
C36 H36C 0.9800 .
C37 C38 1.399(3) .
C37 C42 1.409(2) .
C38 C39 1.399(3) .
C38 H38 0.9500 .
C39 C40 1.388(3) .
C39 C43 1.512(3) .
C40 C41 1.393(3) .
C40 H40 0.9500 .
C41 C42 1.396(3) .
C41 C44 1.510(3) .
C42 H42 0.9500 .
C43 H43A 0.9800 .
C43 H43B 0.9800 .
C43 H43C 0.9800 .
C44 H44A 0.9800 .
C44 H44B 0.9800 .
C44 H44C 0.9800 .
O4 C48 1.426(2) .
O4 C45 1.428(3) .
C45 C46 1.534(3) .
C45 H45A 0.9900 .
C45 H45B 0.9900 .
C46 C47 1.529(3) .
C46 H46A 0.9900 .
C46 H46B 0.9900 .
C47 C48 1.507(3) .
C47 H47A 0.9900 .
C47 H47B 0.9900 .
C48 H48A 0.9900 .
C48 H48B 0.9900 .
O5 C49 1.426(3) .
O5 C52 1.429(3) .
C49 C50 1.528(4) .
C49 H49A 0.9900 .
C49 H49B 0.9900 .
C50 C51 1.528(5) .
C50 H50A 0.9900 .
C50 H50B 0.9900 .
C51 C52 1.492(4) .
C51 H51A 0.9900 .
C51 H51B 0.9900 .
C52 H52A 0.9900 .
C52 H52B 0.9900 .
O6 C56 1.297(6) .
O6 C53 1.414(5) .
C53 C54 1.462(6) .
C53 H53A 0.9900 .
C53 H53B 0.9900 .
C54 C55 1.474(7) .
C54 H54A 0.9900 .
C54 H54B 0.9900 .
C55 C56 1.541(7) .
C55 H55A 0.9900 .
C55 H55B 0.9900 .
C56 H56A 0.9900 .
C56 H56B 0.9900 .

loop_
_geom_torsion_atom_site_label_1
_geom_torsion_atom_site_label_2
_geom_torsion_atom_site_label_3
_geom_torsion_atom_site_label_4
_geom_torsion
C4 O1 C1 C2 26.08(17)
Mg1 O1 C1 C2 -148.68(11)
O1 C1 C2 C3 -39.97(17)
C1 C2 C3 C4 38.56(18)
C1 O1 C4 C3 -1.27(18)
Mg1 O1 C4 C3 173.63(11)
C2 C3 C4 O1 -23.64(19)
C8 O2 C5 C6 26.03(19)
Mg1 O2 C5 C6 -153.57(12)
O2 C5 C6 C7 -37.45(19)
C5 C6 C7 C8 34.8(2)
C5 O2 C8 C7 -3.7(2)
Mg1 O2 C8 C7 175.93(12)
C6 C7 C8 O2 -19.8(2)
C12 O3 C9 C10B 15.2(5)
Mg1 O3 C9 C10B -162.2(5)
C12 O3 C9 C10A -8.2(4)
Mg1 O3 C9 C10A 174.4(3)
O3 C9 C10A C11A 30.1(6)
C9 C10A C11A C12 -39.5(7)
O3 C9 C10B C11B -37.2(10)
C9 C10B C11B C12 45.6(12)
C9 O3 C12 C11B 13.7(6)
Mg1 O3 C12 C11B -169.1(6)
C9 O3 C12 C11A -17.0(3)
Mg1 O3 C12 C11A 160.3(3)
C10B C11B C12 O3 -36.7(11)
C10A C11A C12 O3 35.4(6)
C29 B1 C13 C18 -1.8(2)
C37 B1 C13 C18 117.23(18)
C21 B1 C13 C18 -120.34(17)
C29 B1 C13 C14 173.72(14)
C37 B1 C13 C14 -67.3(2)
C21 B1 C13 C14 55.1(2)
C18 C13 C14 C15 -0.1(2)
B1 C13 C14 C15 -175.98(16)
C13 C14 C15 C16 -0.6(3)
C13 C14 C15 C19 177.40(17)
C14 C15 C16 C17 0.6(3)
C19 C15 C16 C17 -177.44(17)
C15 C16 C17 C18 0.1(3)
C15 C16 C17 C20 178.85(17)
C16 C17 C18 C13 -0.9(3)
C20 C17 C18 C13 -179.65(17)
C14 C13 C18 C17 0.9(2)
B1 C13 C18 C17 176.55(16)
C29 B1 C21 C26 -93.11(18)
C13 B1 C21 C26 26.9(2)
C37 B1 C21 C26 149.58(16)
C29 B1 C21 C22 81.2(2)
C13 B1 C21 C22 -158.80(16)
C37 B1 C21 C22 -36.1(2)
C26 C21 C22 C23 0.4(3)
B1 C21 C22 C23 -174.19(17)
C21 C22 C23 C24 -0.6(3)
C21 C22 C23 C27 178.47(18)
C22 C23 C24 C25 0.4(3)
C27 C23 C24 C25 -178.69(18)
C23 C24 C25 C26 0.0(3)
C23 C24 C25 C28 179.72(19)
C24 C25 C26 C21 -0.3(3)
C28 C25 C26 C21 -179.99(18)
C22 C21 C26 C25 0.1(3)
B1 C21 C26 C25 174.82(17)
C13 B1 C29 C30 -119.19(17)
C37 B1 C29 C30 119.07(17)
C21 B1 C29 C30 -0.9(2)
C13 B1 C29 C34 61.3(2)
C37 B1 C29 C34 -60.39(19)
C21 B1 C29 C34 179.61(15)
C34 C29 C30 C31 -1.0(3)
B1 C29 C30 C31 179.56(16)
C29 C30 C31 C32 -1.2(3)
C29 C30 C31 C35 178.56(19)
C30 C31 C32 C33 1.9(3)
C35 C31 C32 C33 -177.86(19)
C31 C32 C33 C34 -0.4(3)
C31 C32 C33 C36 178.39(19)
C32 C33 C34 C29 -1.9(3)
C36 C33 C34 C29 179.30(18)
C30 C29 C34 C33 2.5(3)
B1 C29 C34 C33 -177.95(16)
C29 B1 C37 C38 136.18(17)
C13 B1 C37 C38 15.0(2)
C21 B1 C37 C38 -105.58(18)
C29 B1 C37 C42 -41.2(2)
C13 B1 C37 C42 -162.39(15)
C21 B1 C37 C42 77.07(19)
C42 C37 C38 C39 0.7(3)
B1 C37 C38 C39 -176.72(16)
C37 C38 C39 C40 -1.7(3)
C37 C38 C39 C43 174.95(18)
C38 C39 C40 C41 0.9(3)
C43 C39 C40 C41 -175.74(18)
C39 C40 C41 C42 0.8(3)
C39 C40 C41 C44 -179.98(18)
C40 C41 C42 C37 -1.8(3)
C44 C41 C42 C37 178.98(17)
C38 C37 C42 C41 1.0(2)
B1 C37 C42 C41 178.63(16)
C48 O4 C45 C46 30.0(2)
O4 C45 C46 C47 -6.1(2)
C45 C46 C47 C48 -18.3(2)
C45 O4 C48 C47 -42.3(2)
C46 C47 C48 O4 37.2(2)
C52 O5 C49 C50 -8.1(3)
O5 C49 C50 C51 -14.1(3)
C49 C50 C51 C52 29.7(3)
C49 O5 C52 C51 27.8(3)
C50 C51 C52 O5 -35.4(3)
C56 O6 C53 C54 -8.7(6)
O6 C53 C54 C55 28.4(4)
C53 C54 C55 C56 -33.7(5)
C53 O6 C56 C55 -13.7(8)
C54 C55 C56 O6 29.3(7)
